data_2236026
loop_
_publ_author_name
'Shirvan, Sadif A.'
'Haydari Dezfuli, Sara'

_publ_section_title
;
 Bis(acetato-\k<i>O</i>)bis(2-pyridinealdoxime-\k^2^<i>N</i>,<i>N</i>')cadmium
;
_journal_coeditor_code XU5584
_journal_issue 8
_journal_name_full 'Acta Crystallographica Section E'
_journal_page_first m1080
_journal_page_last m1081
_journal_paper_doi 10.1107/S1600536812031819
_journal_volume 68
_journal_year 2012
_chemical_formula_iupac '[Cd (C2 H3 O2)2 (C6 H6 N2 O)2]'
_chemical_formula_moiety 'C16 H18 Cd1 N4 O6'
_chemical_formula_sum 'C16 H18 Cd N4 O6'
_chemical_formula_weight 474.75
_chemical_name_systematic
;
Bis(acetato-\k<i>O</i>)bis(2-pyridinealdoxime-
\k^2^<i>N</i>,<i>N</i>')cadmium(II)
;
_space_group_IT_number 2
_symmetry_cell_setting triclinic
_symmetry_space_group_name_Hall '-P 1'
_symmetry_space_group_name_H-M 'P -1'
_atom_sites_solution_hydrogens geom
_atom_sites_solution_primary direct
_atom_sites_solution_secondary difmap
_audit_creation_method SHELXL-97
_cell_angle_alpha 100.837(6)
_cell_angle_beta 97.994(6)
_cell_angle_gamma 114.700(5)
_cell_formula_units_Z 2
_cell_length_a 8.7875(6)
_cell_length_b 9.0946(6)
_cell_length_c 13.8873(11)
_cell_measurement_reflns_used 8165
_cell_measurement_temperature 298(2)
_cell_measurement_theta_max 25.99
_cell_measurement_theta_min 1.54
_cell_volume 960.42(13)
_computing_cell_refinement 'SAINT (Bruker, 2007)'
_computing_data_collection 'APEX2 (Bruker, 2007)'
_computing_data_reduction 'SAINT (Bruker, 2007)'
_computing_molecular_graphics 'SHELXTL (Sheldrick, 2008)'
_computing_publication_material 'SHELXTL (Sheldrick, 2008)'
_computing_structure_refinement 'SHELXL97 (Sheldrick, 2008)'
_computing_structure_solution 'SHELXS97 (Sheldrick, 2008)'
_diffrn_ambient_temperature 298(2)
_diffrn_measured_fraction_theta_full 0.995
_diffrn_measured_fraction_theta_max 0.995
_diffrn_measurement_device_type 'Bruker APEXII CCD area-detector'
_diffrn_measurement_method \w
_diffrn_radiation_monochromator graphite
_diffrn_radiation_source 'fine-focus sealed tube'
_diffrn_radiation_type MoK\a
_diffrn_radiation_wavelength 0.71073
_diffrn_reflns_av_R_equivalents 0.0556
_diffrn_reflns_av_sigmaI/netI 0.0481
_diffrn_reflns_limit_h_max 10
_diffrn_reflns_limit_h_min -10
_diffrn_reflns_limit_k_max 11
_diffrn_reflns_limit_k_min -11
_diffrn_reflns_limit_l_max 15
_diffrn_reflns_limit_l_min -17
_diffrn_reflns_number 8165
_diffrn_reflns_theta_full 25.99
_diffrn_reflns_theta_max 25.99
_diffrn_reflns_theta_min 1.54
_exptl_absorpt_coefficient_mu 1.176
_exptl_absorpt_correction_T_max 0.7512
_exptl_absorpt_correction_T_min 0.6214
_exptl_absorpt_correction_type multi-scan
_exptl_absorpt_process_details '(SADABS; Bruker, 2001)'
_exptl_crystal_colour colorless
_exptl_crystal_density_diffrn 1.642
_exptl_crystal_density_method 'not measured'
_exptl_crystal_description prism
_exptl_crystal_F_000 476
_exptl_crystal_size_max 0.48
_exptl_crystal_size_mid 0.38
_exptl_crystal_size_min 0.30
_refine_diff_density_max 0.637
_refine_diff_density_min -0.955
_refine_ls_extinction_method none
_refine_ls_goodness_of_fit_ref 0.994
_refine_ls_hydrogen_treatment mixed
_refine_ls_matrix_type full
_refine_ls_number_parameters 252
_refine_ls_number_reflns 3758
_refine_ls_number_restraints 2
_refine_ls_restrained_S_all 0.993
_refine_ls_R_factor_all 0.0420
_refine_ls_R_factor_gt 0.0343
_refine_ls_shift/su_max 0.010
_refine_ls_shift/su_mean 0.000
_refine_ls_structure_factor_coef Fsqd
_refine_ls_weighting_details 'calc w=1/[\s^2^(Fo^2^)+(0.0491P)^2^+0.0000P] where P=(Fo^2^+2Fc^2^)/3'
_refine_ls_weighting_scheme calc
_refine_ls_wR_factor_gt 0.0823
_refine_ls_wR_factor_ref 0.0842
_reflns_number_gt 3236
_reflns_number_total 3758
_reflns_threshold_expression I>2sigma(I)
_cod_data_source_file xu5584.cif
_cod_data_source_block I
_cod_original_cell_volume 960.42(12)
_cod_original_formula_sum 'C16 H18 Cd1 N4 O6'
_cod_database_code 2236026
_cod_database_fobs_code 2236026

loop_
_symmetry_equiv_pos_as_xyz
'x, y, z'
'-x, -y, -z'

loop_
_atom_site_type_symbol
_atom_site_label
_atom_site_fract_x
_atom_site_fract_y
_atom_site_fract_z
_atom_site_U_iso_or_equiv
_atom_site_adp_type
_atom_site_calc_flag
_atom_site_refinement_flags
_atom_site_occupancy
_atom_site_symmetry_multiplicity
C C1 0.8192(5) 0.7991(5) 0.9158(3) 0.0581(9) Uani d . 1 1
H H1 0.8759 0.8033 0.8639 0.070 Uiso calc R 1 1
C C2 0.8947(6) 0.7893(6) 1.0068(3) 0.0722(12) Uani d . 1 1
H H2 0.9992 0.7843 1.0152 0.087 Uiso calc R 1 1
C C3 0.8151(6) 0.7869(7) 1.0838(4) 0.0845(14) Uani d . 1 1
H H3 0.8653 0.7822 1.1460 0.101 Uiso calc R 1 1
C C4 0.6590(6) 0.7916(7) 1.0692(3) 0.0781(13) Uani d . 1 1
H H4 0.6029 0.7915 1.1213 0.094 Uiso calc R 1 1
C C5 0.5877(5) 0.7965(5) 0.9757(3) 0.0570(9) Uani d . 1 1
C C6 0.4177(5) 0.7942(5) 0.9549(3) 0.0601(9) Uani d . 1 1
H H6A 0.3628 0.8031 1.0067 0.072 Uiso calc R 1 1
C C7 0.3108(5) 0.3972(5) 0.6895(3) 0.0564(9) Uani d . 1 1
H H7 0.2298 0.4142 0.7203 0.068 Uiso calc R 1 1
C C8 0.2865(6) 0.2340(5) 0.6552(3) 0.0672(11) Uani d . 1 1
H H8 0.1925 0.1439 0.6637 0.081 Uiso calc R 1 1
C C9 0.4040(6) 0.2086(5) 0.6088(4) 0.0731(12) Uani d . 1 1
H H9 0.3917 0.1006 0.5853 0.088 Uiso calc R 1 1
C C10 0.5391(6) 0.3433(5) 0.5972(3) 0.0686(11) Uani d . 1 1
H H10 0.6188 0.3277 0.5643 0.082 Uiso calc R 1 1
C C11 0.5577(4) 0.5027(5) 0.6342(3) 0.0508(8) Uani d . 1 1
C C12 0.7043(5) 0.6520(5) 0.6258(3) 0.0649(11) Uani d . 1 1
H H12A 0.7859 0.6391 0.5939 0.078 Uiso calc R 1 1
C C13 0.8125(7) 1.3947(5) 0.8418(4) 0.0858(14) Uani d . 1 1
H H13A 0.8408 1.4150 0.9139 0.103 Uiso calc R 1 1
H H13B 0.7162 1.4160 0.8218 0.103 Uiso calc R 1 1
H H13C 0.9102 1.4682 0.8214 0.103 Uiso calc R 1 1
C C14 0.7660(5) 1.2150(5) 0.7920(3) 0.0560(9) Uani d . 1 1
C C15 0.0811(5) 0.7410(6) 0.4978(3) 0.0698(11) Uani d . 1 1
H H15A 0.1029 0.6727 0.4453 0.084 Uiso calc R 1 1
H H15B 0.1167 0.8513 0.4882 0.084 Uiso calc R 1 1
H H15C -0.0400 0.6904 0.4955 0.084 Uiso calc R 1 1
C C16 0.1808(5) 0.7544(5) 0.5986(3) 0.0540(9) Uani d . 1 1
N N1 0.6675(4) 0.8026(4) 0.8998(2) 0.0509(7) Uani d . 1 1
N N2 0.3474(4) 0.7801(4) 0.8656(2) 0.0520(7) Uani d . 1 1
N N3 0.4438(3) 0.5309(3) 0.6806(2) 0.0459(6) Uani d . 1 1
N N4 0.7206(4) 0.7966(4) 0.6613(2) 0.0519(7) Uani d . 1 1
O O1 0.1873(4) 0.7749(5) 0.8529(2) 0.0717(8) Uani d D 1 1
H H1B 0.159(5) 0.763(5) 0.7912(10) 0.058(12) Uiso d D 1 1
O O2 0.8603(4) 0.9252(4) 0.6470(3) 0.0863(10) Uani d D 1 1
H H2B 0.864(7) 1.016(4) 0.675(4) 0.11(2) Uiso d D 1 1
O O3 0.6409(4) 1.1036(3) 0.8110(2) 0.0700(8) Uani d . 1 1
O O4 0.8568(4) 1.1901(4) 0.7372(3) 0.0850(9) Uani d . 1 1
O O5 0.3410(3) 0.8162(4) 0.6126(2) 0.0682(7) Uani d . 1 1
O O6 0.0997(4) 0.7014(5) 0.6609(2) 0.0892(10) Uani d . 1 1
Cd Cd1 0.51653(3) 0.82333(3) 0.745759(18) 0.04330(10) Uani d . 1 1

loop_
_atom_site_aniso_label
_atom_site_aniso_U_11
_atom_site_aniso_U_22
_atom_site_aniso_U_33
_atom_site_aniso_U_12
_atom_site_aniso_U_13
_atom_site_aniso_U_23
C1 0.062(2) 0.063(2) 0.051(2) 0.0298(19) 0.0140(17) 0.0144(18)
C2 0.072(3) 0.082(3) 0.066(3) 0.042(2) 0.006(2) 0.019(2)
C3 0.088(3) 0.109(4) 0.055(3) 0.044(3) 0.002(2) 0.032(3)
C4 0.087(3) 0.106(4) 0.045(2) 0.045(3) 0.015(2) 0.026(2)
C5 0.064(2) 0.061(2) 0.0416(19) 0.0260(18) 0.0115(16) 0.0115(17)
C6 0.066(2) 0.073(3) 0.046(2) 0.032(2) 0.0223(17) 0.0176(18)
C7 0.0511(19) 0.058(2) 0.054(2) 0.0191(17) 0.0148(16) 0.0152(18)
C8 0.069(2) 0.054(2) 0.064(3) 0.0150(19) 0.012(2) 0.019(2)
C9 0.088(3) 0.048(2) 0.077(3) 0.030(2) 0.012(2) 0.013(2)
C10 0.076(3) 0.062(2) 0.074(3) 0.040(2) 0.023(2) 0.009(2)
C11 0.0512(18) 0.055(2) 0.0488(19) 0.0270(16) 0.0140(15) 0.0122(16)
C12 0.060(2) 0.071(3) 0.074(3) 0.034(2) 0.036(2) 0.018(2)
C13 0.098(3) 0.047(2) 0.095(4) 0.020(2) 0.022(3) 0.010(2)
C14 0.065(2) 0.053(2) 0.045(2) 0.0239(18) 0.0067(17) 0.0140(17)
C15 0.062(2) 0.092(3) 0.059(2) 0.038(2) 0.0087(19) 0.024(2)
C16 0.051(2) 0.055(2) 0.057(2) 0.0275(17) 0.0068(16) 0.0141(17)
N1 0.0543(16) 0.0539(17) 0.0436(16) 0.0251(14) 0.0106(13) 0.0112(13)
N2 0.0485(15) 0.0629(19) 0.0475(17) 0.0252(14) 0.0201(13) 0.0163(14)
N3 0.0439(14) 0.0479(16) 0.0434(15) 0.0199(12) 0.0110(11) 0.0097(12)
N4 0.0469(15) 0.0542(17) 0.0562(17) 0.0202(13) 0.0243(13) 0.0174(14)
O1 0.0535(15) 0.110(2) 0.0619(19) 0.0426(16) 0.0251(13) 0.0259(18)
O2 0.0739(19) 0.064(2) 0.123(3) 0.0204(16) 0.064(2) 0.026(2)
O3 0.0821(19) 0.0466(15) 0.0721(18) 0.0207(14) 0.0283(15) 0.0095(14)
O4 0.094(2) 0.0665(19) 0.092(2) 0.0296(17) 0.0422(19) 0.0197(18)
O5 0.0527(15) 0.088(2) 0.0659(18) 0.0314(14) 0.0095(12) 0.0301(16)
O6 0.0664(18) 0.136(3) 0.0616(18) 0.0385(19) 0.0151(15) 0.038(2)
Cd1 0.04362(14) 0.04697(15) 0.04136(15) 0.02141(11) 0.01461(9) 0.01174(10)

loop_
_atom_type_symbol
_atom_type_description
_atom_type_scat_dispersion_real
_atom_type_scat_dispersion_imag
_atom_type_scat_source
C C 0.0033 0.0016 'International Tables Vol C Tables 4.2.6.8 and 6.1.1.4'
H H 0.0000 0.0000 'International Tables Vol C Tables 4.2.6.8 and 6.1.1.4'
N N 0.0061 0.0033 'International Tables Vol C Tables 4.2.6.8 and 6.1.1.4'
O O 0.0106 0.0060 'International Tables Vol C Tables 4.2.6.8 and 6.1.1.4'
Cd Cd -0.8075 1.2024 'International Tables Vol C Tables 4.2.6.8 and 6.1.1.4'
I I -0.4742 1.8119 'International Tables Vol C Tables 4.2.6.8 and 6.1.1.4'

loop_
_geom_angle_atom_site_label_1
_geom_angle_atom_site_label_2
_geom_angle_atom_site_label_3
_geom_angle
N1 C1 C2 122.3(4)
N1 C1 H1 118.8
C2 C1 H1 118.8
C3 C2 C1 119.3(4)
C3 C2 H2 120.3
C1 C2 H2 120.3
C2 C3 C4 119.4(4)
C2 C3 H3 120.3
C4 C3 H3 120.3
C5 C4 C3 118.6(4)
C5 C4 H4 120.7
C3 C4 H4 120.7
N1 C5 C4 122.4(4)
N1 C5 C6 116.9(3)
C4 C5 C6 120.7(4)
N2 C6 C5 119.1(3)
N2 C6 H6A 120.4
C5 C6 H6A 120.4
N3 C7 C8 123.4(4)
N3 C7 H7 118.3
C8 C7 H7 118.3
C9 C8 C7 118.3(4)
C9 C8 H8 120.8
C7 C8 H8 120.8
C10 C9 C8 119.2(4)
C10 C9 H9 120.4
C8 C9 H9 120.4
C9 C10 C11 119.7(4)
C9 C10 H10 120.1
C11 C10 H10 120.1
N3 C11 C10 122.1(4)
N3 C11 C12 116.3(3)
C10 C11 C12 121.5(3)
N4 C12 C11 120.8(3)
N4 C12 H12A 119.6
C11 C12 H12A 119.6
C14 C13 H13A 109.5
C14 C13 H13B 109.5
H13A C13 H13B 109.5
C14 C13 H13C 109.5
H13A C13 H13C 109.5
H13B C13 H13C 109.5
O4 C14 O3 125.5(4)
O4 C14 C13 117.2(4)
O3 C14 C13 117.3(4)
C16 C15 H15A 109.5
C16 C15 H15B 109.5
H15A C15 H15B 109.5
C16 C15 H15C 109.5
H15A C15 H15C 109.5
H15B C15 H15C 109.5
O6 C16 O5 124.8(4)
O6 C16 C15 118.3(3)
O5 C16 C15 116.9(4)
C1 N1 C5 118.0(3)
C1 N1 Cd1 127.0(2)
C5 N1 Cd1 115.0(2)
C6 N2 O1 115.0(3)
C6 N2 Cd1 118.9(2)
O1 N2 Cd1 124.7(2)
C7 N3 C11 117.1(3)
C7 N3 Cd1 127.8(2)
C11 N3 Cd1 115.0(2)
C12 N4 O2 115.3(3)
C12 N4 Cd1 118.4(2)
O2 N4 Cd1 126.3(2)
N2 O1 H1B 103(3)
N4 O2 H2B 109(4)
C14 O3 Cd1 129.1(3)
C16 O5 Cd1 124.6(3)
O5 Cd1 O3 95.55(12)
O5 Cd1 N4 96.42(11)
O3 Cd1 N4 100.57(11)
O5 Cd1 N2 103.25(10)
O3 Cd1 N2 91.65(11)
N4 Cd1 N2 155.72(12)
O5 Cd1 N3 92.09(11)
O3 Cd1 N3 168.11(10)
N4 Cd1 N3 69.45(10)
N2 Cd1 N3 95.46(10)
O5 Cd1 N1 170.71(10)
O3 Cd1 N1 89.02(11)
N4 Cd1 N1 90.68(10)
N2 Cd1 N1 68.45(10)
N3 Cd1 N1 84.77(10)

loop_
_geom_bond_atom_site_label_1
_geom_bond_atom_site_label_2
_geom_bond_distance
_geom_bond_publ_flag
C1 N1 1.335(5) ?
C1 C2 1.379(6) ?
C1 H1 0.9300 ?
C2 C3 1.357(7) ?
C2 H2 0.9300 ?
C3 C4 1.378(7) ?
C3 H3 0.9300 ?
C4 C5 1.377(6) ?
C4 H4 0.9300 ?
C5 N1 1.342(5) ?
C5 C6 1.472(5) ?
C6 N2 1.263(5) ?
C6 H6A 0.9300 ?
C7 N3 1.330(5) ?
C7 C8 1.384(6) ?
C7 H7 0.9300 ?
C8 C9 1.366(6) ?
C8 H8 0.9300 ?
C9 C10 1.359(6) ?
C9 H9 0.9300 ?
C10 C11 1.376(5) ?
C10 H10 0.9300 ?
C11 N3 1.346(4) ?
C11 C12 1.468(6) ?
C12 N4 1.254(5) ?
C12 H12A 0.9300 ?
C13 C14 1.502(6) ?
C13 H13A 0.9600 ?
C13 H13B 0.9600 ?
C13 H13C 0.9600 ?
C14 O4 1.235(5) ?
C14 O3 1.246(5) ?
C15 C16 1.499(5) ?
C15 H15A 0.9600 ?
C15 H15B 0.9600 ?
C15 H15C 0.9600 ?
C16 O6 1.237(5) ?
C16 O5 1.248(4) ?
N2 O1 1.373(4) ?
N4 O2 1.367(4) ?
O1 H1B 0.830(10) ?
O2 H2B 0.83(5) ?
Cd1 N1 2.438(3) y
Cd1 N2 2.362(3) y
Cd1 N3 2.411(3) y
Cd1 N4 2.344(3) y
Cd1 O3 2.245(3) y
Cd1 O5 2.210(3) y

loop_
_geom_hbond_atom_site_label_D
_geom_hbond_atom_site_label_H
_geom_hbond_atom_site_label_A
_geom_hbond_site_symmetry_A
_geom_hbond_distance_DH
_geom_hbond_distance_HA
_geom_hbond_distance_DA
_geom_hbond_angle_DHA
_geom_hbond_publ_flag
O1 H1B O6 . 0.831(16) 1.724(14) 2.545(4) 169(4) yes
O2 H2B O4 . 0.83(5) 1.69(5) 2.512(5) 175(6) yes
C6 H6A O3 2_677 0.93 2.52 3.381(5) 153 yes
C9 H9 O5 1_545 0.93 2.55 3.387(6) 151 yes
C12 H12A O6 1_655 0.93 2.56 3.264(6) 132 yes

loop_
_geom_torsion_atom_site_label_1
_geom_torsion_atom_site_label_2
_geom_torsion_atom_site_label_3
_geom_torsion_atom_site_label_4
_geom_torsion
N1 C1 C2 C3 -1.5(7)
C1 C2 C3 C4 1.0(8)
C2 C3 C4 C5 0.8(8)
C3 C4 C5 N1 -2.3(7)
C3 C4 C5 C6 177.3(4)
N1 C5 C6 N2 7.4(6)
C4 C5 C6 N2 -172.3(4)
N3 C7 C8 C9 -0.9(6)
C7 C8 C9 C10 -0.4(7)
C8 C9 C10 C11 1.4(7)
C9 C10 C11 N3 -1.2(7)
C9 C10 C11 C12 178.3(4)
N3 C11 C12 N4 0.6(6)
C10 C11 C12 N4 -178.9(4)
C2 C1 N1 C5 0.1(6)
C2 C1 N1 Cd1 179.1(3)
C4 C5 N1 C1 1.9(6)
C6 C5 N1 C1 -177.8(3)
C4 C5 N1 Cd1 -177.3(4)
C6 C5 N1 Cd1 3.0(4)
C5 C6 N2 O1 178.4(3)
C5 C6 N2 Cd1 -14.5(5)
C8 C7 N3 C11 1.1(5)
C8 C7 N3 Cd1 -175.4(3)
C10 C11 N3 C7 0.0(5)
C12 C11 N3 C7 -179.5(3)
C10 C11 N3 Cd1 176.9(3)
C12 C11 N3 Cd1 -2.6(4)
C11 C12 N4 O2 -178.7(4)
C11 C12 N4 Cd1 2.0(5)
O4 C14 O3 Cd1 -6.0(6)
C13 C14 O3 Cd1 175.2(3)
O6 C16 O5 Cd1 6.3(6)
C15 C16 O5 Cd1 -172.3(3)
C16 O5 Cd1 O3 -111.5(3)
C16 O5 Cd1 N4 147.2(3)
C16 O5 Cd1 N2 -18.5(3)
C16 O5 Cd1 N3 77.6(3)
C16 O5 Cd1 N1 7.6(8)
C14 O3 Cd1 O5 -85.9(4)
C14 O3 Cd1 N4 11.7(4)
C14 O3 Cd1 N2 170.6(3)
C14 O3 Cd1 N3 43.8(7)
C14 O3 Cd1 N1 102.2(4)
C12 N4 Cd1 O5 -92.2(3)
O2 N4 Cd1 O5 88.5(3)
C12 N4 Cd1 O3 170.9(3)
O2 N4 Cd1 O3 -8.4(3)
C12 N4 Cd1 N2 51.9(4)
O2 N4 Cd1 N2 -127.4(4)
C12 N4 Cd1 N3 -2.4(3)
O2 N4 Cd1 N3 178.3(4)
C12 N4 Cd1 N1 81.8(3)
O2 N4 Cd1 N1 -97.5(3)
C6 N2 Cd1 O5 -172.9(3)
O1 N2 Cd1 O5 -7.2(3)
C6 N2 Cd1 O3 -76.8(3)
O1 N2 Cd1 O3 88.9(3)
C6 N2 Cd1 N4 43.8(5)
O1 N2 Cd1 N4 -150.5(3)
C6 N2 Cd1 N3 93.6(3)
O1 N2 Cd1 N3 -100.7(3)
C6 N2 Cd1 N1 11.5(3)
O1 N2 Cd1 N1 177.2(3)
C7 N3 Cd1 O5 -84.9(3)
C11 N3 Cd1 O5 98.6(2)
C7 N3 Cd1 O3 145.1(5)
C11 N3 Cd1 O3 -31.4(6)
C7 N3 Cd1 N4 179.1(3)
C11 N3 Cd1 N4 2.6(2)
C7 N3 Cd1 N2 18.7(3)
C11 N3 Cd1 N2 -157.8(2)
C7 N3 Cd1 N1 86.4(3)
C11 N3 Cd1 N1 -90.1(2)
C1 N1 Cd1 O5 146.5(6)
C5 N1 Cd1 O5 -34.4(7)
C1 N1 Cd1 O3 -93.9(3)
C5 N1 Cd1 O3 85.2(3)
C1 N1 Cd1 N4 6.7(3)
C5 N1 Cd1 N4 -174.3(3)
C1 N1 Cd1 N2 173.9(3)
C5 N1 Cd1 N2 -7.0(3)
C1 N1 Cd1 N3 76.0(3)
C5 N1 Cd1 N3 -105.0(3)
